data_4519390
loop_
_publ_author_name
'Navarro, Miquel'
'Alf\'erez, Macarena G.'
'de Sousa, Morgane'
'Miranda-Pizarro, Juan'
'Campos, Jes\'us'

_publ_section_title
;
 Dicoordinate Au(I)--Ethylene Complexes as Hydroamination Catalysts
;
_journal_issue 7
_journal_name_full 'ACS Catalysis'
_journal_page_first 4227
_journal_page_last 4241
_journal_paper_doi 10.1021/acscatal.1c05823
_journal_volume 12
_journal_year 2022
_chemical_formula_moiety 'C32 H39 Au P, F6 Sb'
_chemical_formula_sum 'C32 H39 Au F6 P Sb'
_chemical_formula_weight 887.32
_space_group_crystal_system monoclinic
_space_group_IT_number 14
_space_group_name_Hall '-P 2yn'
_space_group_name_H-M_alt 'P 1 21/n 1'
_atom_sites_solution_hydrogens geom
_atom_sites_solution_primary iterative
_audit_creation_date 2021-12-15
_audit_creation_method
;
Olex2 1.3
(compiled 2020.11.12 svn.r5f609507 for OlexSys, GUI svn.r6408)
;
_cell_angle_alpha 90
_cell_angle_beta 104.780(3)
_cell_angle_gamma 90
_cell_formula_units_Z 4
_cell_length_a 11.3949(8)
_cell_length_b 16.7262(9)
_cell_length_c 18.5670(12)
_cell_measurement_reflns_used 8365
_cell_measurement_temperature 193.0
_cell_measurement_theta_max 27.88
_cell_measurement_theta_min 2.26
_cell_volume 3421.7(4)
_computing_cell_refinement 'SAINT V8.38A (Bruker, 2018)'
_computing_data_collection 'Bruker APEX2'
_computing_data_reduction 'SAINT V8.38A (Bruker, 2018)'
_computing_structure_refinement 'SHELXL 2018/3 (Sheldrick, 2015)'
_computing_structure_solution 'olex2.solve 1.3 (Bourhis et al., 2015)'
_diffrn_ambient_temperature 193.0
_diffrn_measured_fraction_theta_full 1.000
_diffrn_measured_fraction_theta_max 1.000
_diffrn_measurement_device_type 'Bruker APEX-II CCD'
_diffrn_measurement_method '\f and \w scans'
_diffrn_radiation_type MoK\a
_diffrn_radiation_wavelength 0.71073
_diffrn_reflns_av_R_equivalents 0.1169
_diffrn_reflns_av_unetI/netI 0.0528
_diffrn_reflns_Laue_measured_fraction_full 1.000
_diffrn_reflns_Laue_measured_fraction_max 1.000
_diffrn_reflns_limit_h_max 14
_diffrn_reflns_limit_h_min -14
_diffrn_reflns_limit_k_max 20
_diffrn_reflns_limit_k_min -20
_diffrn_reflns_limit_l_max 22
_diffrn_reflns_limit_l_min -22
_diffrn_reflns_number 65592
_diffrn_reflns_point_group_measured_fraction_full 1.000
_diffrn_reflns_point_group_measured_fraction_max 1.000
_diffrn_reflns_theta_full 25.242
_diffrn_reflns_theta_max 26.000
_diffrn_reflns_theta_min 2.213
_diffrn_source_current 1.4
_diffrn_source_power 0.07
_diffrn_source_voltage 50.0
_diffrn_standards_number 0
_exptl_absorpt_coefficient_mu 5.171
_exptl_absorpt_correction_T_max 0.7456
_exptl_absorpt_correction_T_min 0.5693
_exptl_absorpt_correction_type multi-scan
_exptl_absorpt_process_details
;
SADABS-2016/2 (Bruker,2016/2) was used for absorption correction.
wR2(int) was 0.1022 before and 0.0715 after correction.
The Ratio of minimum to maximum transmission is 0.7635.
The \l/2 correction factor is Not present.
;
_exptl_crystal_colour colorless
_exptl_crystal_density_diffrn 1.722
_exptl_crystal_description prysm
_exptl_crystal_F_000 1720
_exptl_crystal_size_max 0.17
_exptl_crystal_size_mid 0.13
_exptl_crystal_size_min 0.10
_refine_diff_density_max 1.242
_refine_diff_density_min -1.807
_refine_diff_density_rms 0.146
_refine_ls_extinction_method none
_refine_ls_goodness_of_fit_ref 1.032
_refine_ls_hydrogen_treatment constr
_refine_ls_matrix_type full
_refine_ls_number_parameters 374
_refine_ls_number_reflns 6718
_refine_ls_number_restraints 7
_refine_ls_restrained_S_all 1.033
_refine_ls_R_factor_all 0.0662
_refine_ls_R_factor_gt 0.0385
_refine_ls_shift/su_max 0.001
_refine_ls_shift/su_mean 0.000
_refine_ls_structure_factor_coef Fsqd
_refine_ls_weighting_details 'w=1/[\s^2^(Fo^2^)+(0.0314P)^2^+14.2230P] where P=(Fo^2^+2Fc^2^)/3'
_refine_ls_weighting_scheme calc
_refine_ls_wR_factor_gt 0.0782
_refine_ls_wR_factor_ref 0.0921
_reflns_Friedel_coverage 0.000
_reflns_number_gt 4875
_reflns_number_total 6718
_reflns_threshold_expression 'I > 2\s(I)'
_cod_data_source_file cs1c05823_si_002.cif
_cod_data_source_block jcm11121_sq
_cod_database_code 4519390
_shelx_shelxl_version_number 2018/3
_shelx_space_group_comment
;
The symmetry employed for this shelxl refinement is uniquely defined
by the following loop, which should always be used as a source of
symmetry information in preference to the above space-group names.
They are only intended as comments.
;
_olex2_refinement_description
;
1. Fixed Uiso
 At 1.2 times of:
  All C(H) groups, All C(H,H) groups
 At 1.5 times of:
  All C(H,H,H) groups
2. Rigid body (RIGU) restrains
 Au1, C17, C18
 with sigma for 1-2 distances of 0.001 and sigma for 1-3 distances of 0.001
3.a Ternary CH refined with riding coordinates:
 C23(H23), C28(H28)
3.b Secondary CH2 refined with riding coordinates:
 C24(H24A,H24B), C25(H25A,H25B), C26(H26A,H26B), C27(H27A,H27B), C29(H29A,
 H29B), C30(H30A,H30B), C31(H31A,H31B), C32(H32A,H32B)
3.c Aromatic/amide H refined with riding coordinates:
 C3(H3), C4(H4), C5(H5), C9(H9), C10(H10), C11(H11), C17(H17), C18(H18),
 C19(H19)
3.d Idealised Me refined as rotating group:
 C13(H13A,H13B,H13C), C14(H14A,H14B,H14C), C21(H21A,H21B,H21C), C22(H22A,H22B,
 H22C)
;
_smtbx_masks_void_probe_radius 1.2
_smtbx_masks_void_truncation_radius 1.2
_olex2_submission_special_instructions 'No special instructions were received'

loop_
_space_group_symop_operation_xyz
'x, y, z'
'-x+1/2, y+1/2, -z+1/2'
'-x, -y, -z'
'x-1/2, -y-1/2, z-1/2'

loop_
_atom_site_label
_atom_site_type_symbol
_atom_site_fract_x
_atom_site_fract_y
_atom_site_fract_z
_atom_site_U_iso_or_equiv
_atom_site_adp_type
_atom_site_occupancy
_atom_site_site_symmetry_order
_atom_site_calc_flag
_atom_site_refinement_flags_posn
_atom_site_refinement_flags_adp
_atom_site_refinement_flags_occupancy
_atom_site_disorder_assembly
_atom_site_disorder_group
Au1 Au 0.21979(3) 0.65355(2) 0.15338(2) 0.02835(9) Uani 1 1 d . . . . .
P1 P 0.24519(17) 0.77656(9) 0.20584(9) 0.0223(4) Uani 1 1 d . . . . .
C1 C 0.2072(6) 0.8612(3) 0.1399(3) 0.0202(14) Uani 1 1 d . . . . .
C2 C 0.1775(6) 0.8460(4) 0.0622(3) 0.0225(13) Uani 1 1 d . . . . .
C3 C 0.1561(7) 0.9092(4) 0.0119(4) 0.0346(17) Uani 1 1 d . . . . .
H3 H 0.136547 0.897995 -0.039943 0.042 Uiso 1 1 calc R U . . .
C4 C 0.1624(8) 0.9876(4) 0.0353(4) 0.0387(19) Uani 1 1 d . . . . .
H4 H 0.149689 1.030032 0.000139 0.046 Uiso 1 1 calc R U . . .
C5 C 0.1877(7) 1.0035(4) 0.1110(4) 0.0362(18) Uani 1 1 d . . . . .
H5 H 0.188692 1.057393 0.127201 0.043 Uiso 1 1 calc R U . . .
C6 C 0.2116(6) 0.9424(4) 0.1641(4) 0.0257(15) Uani 1 1 d . . . . .
C7 C 0.1602(7) 0.7649(4) 0.0253(3) 0.0251(15) Uani 1 1 d . . . . .
C8 C 0.0440(7) 0.7294(4) 0.0114(4) 0.0331(17) Uani 1 1 d . . . . .
C9 C 0.0242(8) 0.6585(4) -0.0291(4) 0.043(2) Uani 1 1 d . . . . .
H9 H -0.052523 0.632822 -0.037943 0.052 Uiso 1 1 calc R U . . .
C10 C 0.1149(10) 0.6250(4) -0.0564(4) 0.050(3) Uani 1 1 d . . . . .
H10 H 0.099753 0.576491 -0.083816 0.060 Uiso 1 1 calc R U . . .
C11 C 0.2260(9) 0.6605(4) -0.0446(4) 0.047(2) Uani 1 1 d . . . . .
H11 H 0.287026 0.636585 -0.064120 0.056 Uiso 1 1 calc R U . . .
C12 C 0.2507(7) 0.7314(4) -0.0043(4) 0.0335(17) Uani 1 1 d . . . . .
C13 C -0.0575(8) 0.7689(5) 0.0365(5) 0.046(2) Uani 1 1 d . . . . .
H13A H -0.033653 0.775382 0.090783 0.069 Uiso 1 1 calc R U . . .
H13B H -0.130514 0.735578 0.022330 0.069 Uiso 1 1 calc R U . . .
H13C H -0.074480 0.821496 0.012862 0.069 Uiso 1 1 calc R U . . .
C14 C 0.3717(8) 0.7727(5) 0.0027(5) 0.046(2) Uani 1 1 d . . . . .
H14A H 0.371913 0.798430 -0.044664 0.069 Uiso 1 1 calc R U . . .
H14B H 0.437137 0.733070 0.015188 0.069 Uiso 1 1 calc R U . . .
H14C H 0.384134 0.813111 0.042112 0.069 Uiso 1 1 calc R U . . .
C15 C 0.2337(7) 0.9709(4) 0.2432(4) 0.0272(15) Uani 1 1 d . . . . .
C16 C 0.3498(7) 0.9949(3) 0.2831(4) 0.0273(16) Uani 1 1 d . . . . .
C17 C 0.2322(8) 0.5255(4) 0.1106(4) 0.0399(18) Uani 1 1 d . . . . .
H17 H 0.219891 0.539854 0.059719 0.048 Uiso 1 1 calc R U . . .
C18 C 0.1346(8) 0.5213(4) 0.1422(4) 0.0367(17) Uani 1 1 d . . . . .
H18 H 0.056166 0.536311 0.113579 0.044 Uiso 1 1 calc R U . . .
C19 C 0.1513(9) 1.0085(4) 0.3460(5) 0.045(2) Uani 1 1 d . . . . .
H19 H 0.083839 1.014328 0.366855 0.054 Uiso 1 1 calc R U . . .
C20 C 0.1323(7) 0.9831(4) 0.2728(4) 0.0339(17) Uani 1 1 d . . . . .
C21 C 0.4564(7) 0.9979(4) 0.2505(5) 0.0387(19) Uani 1 1 d . . . . .
H21A H 0.490674 1.051915 0.255947 0.058 Uiso 1 1 calc R U . . .
H21B H 0.430642 0.983866 0.197537 0.058 Uiso 1 1 calc R U . . .
H21C H 0.517945 0.959707 0.276563 0.058 Uiso 1 1 calc R U . . .
C22 C 0.0039(7) 0.9722(5) 0.2258(5) 0.050(2) Uani 1 1 d . . . . .
H22A H -0.023384 1.021360 0.197853 0.075 Uiso 1 1 calc R U . . .
H22B H -0.049657 0.960167 0.258138 0.075 Uiso 1 1 calc R U . . .
H22C H 0.001414 0.927861 0.190876 0.075 Uiso 1 1 calc R U . . .
C23 C 0.1532(7) 0.7830(4) 0.2729(4) 0.0275(15) Uani 1 1 d . . . . .
H23 H 0.157327 0.838995 0.292365 0.033 Uiso 1 1 calc R U . . .
C24 C 0.1968(8) 0.7247(4) 0.3400(4) 0.0402(19) Uani 1 1 d . . . . .
H24A H 0.218215 0.671782 0.323061 0.048 Uiso 1 1 calc R U . . .
H24B H 0.268164 0.746584 0.376921 0.048 Uiso 1 1 calc R U . . .
C25 C 0.0860(9) 0.7184(6) 0.3733(5) 0.058(3) Uani 1 1 d . . . . .
H25A H 0.072927 0.662082 0.385757 0.070 Uiso 1 1 calc R U . . .
H25B H 0.099529 0.750707 0.419358 0.070 Uiso 1 1 calc R U . . .
C26 C -0.0232(8) 0.7493(6) 0.3154(5) 0.053(2) Uani 1 1 d . . . . .
H26A H -0.050617 0.801089 0.331160 0.063 Uiso 1 1 calc R U . . .
H26B H -0.091109 0.710647 0.307366 0.063 Uiso 1 1 calc R U . . .
C27 C 0.0204(7) 0.7594(5) 0.2443(4) 0.0371(18) Uani 1 1 d . . . . .
H27A H 0.012292 0.708706 0.215860 0.044 Uiso 1 1 calc R U . . .
H27B H -0.026268 0.801632 0.211966 0.044 Uiso 1 1 calc R U . . .
C28 C 0.4062(6) 0.7876(4) 0.2544(3) 0.0258(15) Uani 1 1 d . . . . .
H28 H 0.416194 0.836737 0.286045 0.031 Uiso 1 1 calc R U . . .
C29 C 0.4624(7) 0.7151(4) 0.3045(4) 0.0337(17) Uani 1 1 d . . . . .
H29A H 0.460213 0.724163 0.356794 0.040 Uiso 1 1 calc R U . . .
H29B H 0.417759 0.665180 0.286370 0.040 Uiso 1 1 calc R U . . .
C30 C 0.5941(8) 0.7102(5) 0.2979(5) 0.047(2) Uani 1 1 d . . . . .
H30A H 0.651363 0.713661 0.347808 0.057 Uiso 1 1 calc R U . . .
H30B H 0.607844 0.658816 0.274803 0.057 Uiso 1 1 calc R U . . .
C31 C 0.6141(7) 0.7799(5) 0.2495(4) 0.0411(19) Uani 1 1 d . . . . .
H31A H 0.645794 0.827391 0.280127 0.049 Uiso 1 1 calc R U . . .
H31B H 0.670939 0.765284 0.219261 0.049 Uiso 1 1 calc R U . . .
C32 C 0.4868(6) 0.7951(4) 0.2004(4) 0.0290(16) Uani 1 1 d . . . . .
H32A H 0.464639 0.754813 0.160110 0.035 Uiso 1 1 calc R U . . .
H32B H 0.480520 0.849107 0.177963 0.035 Uiso 1 1 calc R U . . .
Sb1 Sb -0.19703(6) 1.09500(3) 0.40272(4) 0.05251(18) Uani 1 1 d . . . . .
F1 F -0.0499(6) 1.1178(4) 0.3809(5) 0.100(2) Uani 1 1 d . . . . .
F2 F -0.3463(5) 1.0733(3) 0.4230(4) 0.085(2) Uani 1 1 d . . . . .
F3 F -0.2803(9) 1.1332(9) 0.3139(7) 0.243(8) Uani 1 1 d . . . . .
F4 F -0.2021(11) 0.9963(5) 0.3614(8) 0.209(7) Uani 1 1 d . . . . .
F5 F -0.1253(9) 1.0536(13) 0.4874(7) 0.319(12) Uani 1 1 d . . . . .
F6 F -0.1968(9) 1.1948(6) 0.4339(10) 0.258(9) Uani 1 1 d . . . . .

loop_
_atom_site_aniso_label
_atom_site_aniso_U_11
_atom_site_aniso_U_22
_atom_site_aniso_U_33
_atom_site_aniso_U_23
_atom_site_aniso_U_13
_atom_site_aniso_U_12
Au1 0.05017(18) 0.01402(12) 0.01836(12) -0.00029(11) 0.00416(10) -0.00033(12)
P1 0.0365(10) 0.0136(7) 0.0165(8) -0.0007(6) 0.0061(7) 0.0003(7)
C1 0.027(4) 0.018(3) 0.017(3) 0.005(2) 0.008(3) 0.001(2)
C2 0.027(4) 0.019(3) 0.021(3) -0.002(3) 0.004(3) -0.003(3)
C3 0.054(5) 0.026(4) 0.023(4) 0.000(3) 0.008(3) -0.002(3)
C4 0.061(6) 0.023(4) 0.029(4) 0.008(3) 0.008(4) -0.003(3)
C5 0.057(5) 0.013(3) 0.036(4) -0.001(3) 0.008(4) -0.004(3)
C6 0.028(4) 0.020(3) 0.026(4) -0.001(3) 0.002(3) -0.002(3)
C7 0.043(4) 0.017(3) 0.013(3) 0.000(2) 0.003(3) -0.003(3)
C8 0.050(5) 0.024(4) 0.020(4) 0.001(3) 0.000(3) -0.002(3)
C9 0.063(6) 0.030(4) 0.027(4) 0.002(3) -0.008(4) -0.012(4)
C10 0.098(8) 0.019(4) 0.025(4) -0.005(3) 0.003(5) -0.004(4)
C11 0.086(7) 0.031(4) 0.023(4) 0.007(3) 0.013(4) 0.017(4)
C12 0.055(5) 0.030(4) 0.015(3) 0.003(3) 0.008(3) 0.007(3)
C13 0.045(5) 0.053(5) 0.038(5) -0.002(4) 0.006(4) -0.017(4)
C14 0.055(6) 0.048(5) 0.041(5) 0.000(4) 0.023(4) 0.008(4)
C15 0.040(4) 0.015(3) 0.026(4) -0.001(3) 0.007(3) 0.001(3)
C16 0.040(4) 0.013(3) 0.027(4) 0.000(3) 0.004(3) 0.003(3)
C17 0.084(5) 0.010(3) 0.023(4) -0.008(3) 0.010(3) -0.006(3)
C18 0.066(5) 0.011(3) 0.026(4) -0.001(3) -0.002(3) -0.004(3)
C19 0.088(7) 0.015(3) 0.046(5) 0.001(3) 0.042(5) 0.012(4)
C20 0.051(5) 0.016(3) 0.037(4) 0.000(3) 0.017(4) 0.003(3)
C21 0.041(5) 0.021(4) 0.050(5) -0.006(3) 0.004(4) -0.001(3)
C22 0.042(5) 0.042(5) 0.070(6) -0.009(4) 0.022(5) -0.001(4)
C23 0.043(4) 0.016(3) 0.026(4) 0.005(3) 0.014(3) 0.003(3)
C24 0.060(6) 0.036(4) 0.025(4) 0.007(3) 0.012(4) -0.002(4)
C25 0.067(7) 0.069(6) 0.047(5) 0.026(5) 0.031(5) 0.001(5)
C26 0.051(6) 0.068(6) 0.048(5) 0.006(4) 0.029(5) 0.000(5)
C27 0.038(5) 0.042(4) 0.033(4) 0.002(3) 0.012(4) 0.000(3)
C28 0.032(4) 0.025(3) 0.018(3) -0.007(3) 0.001(3) 0.002(3)
C29 0.045(5) 0.028(4) 0.025(4) 0.001(3) 0.005(3) 0.008(3)
C30 0.048(5) 0.041(5) 0.046(5) -0.003(4) 0.000(4) 0.014(4)
C31 0.037(5) 0.044(4) 0.042(5) -0.010(4) 0.009(4) 0.006(4)
C32 0.030(4) 0.029(4) 0.027(4) 0.001(3) 0.006(3) 0.009(3)
Sb1 0.0453(4) 0.0400(3) 0.0786(5) 0.0145(3) 0.0273(3) 0.0058(3)
F1 0.064(4) 0.080(4) 0.175(7) 0.044(4) 0.065(5) 0.021(3)
F2 0.067(4) 0.069(4) 0.137(6) -0.009(4) 0.060(4) -0.015(3)
F3 0.105(7) 0.363(17) 0.229(12) 0.223(13) -0.018(7) -0.071(9)
F4 0.255(13) 0.082(6) 0.383(18) -0.063(8) 0.251(14) -0.038(7)
F5 0.089(7) 0.69(3) 0.170(11) 0.268(17) 0.022(7) -0.011(12)
F6 0.132(8) 0.151(9) 0.56(3) -0.207(13) 0.207(13) -0.072(7)

loop_
_atom_type_symbol
_atom_type_description
_atom_type_scat_dispersion_real
_atom_type_scat_dispersion_imag
_atom_type_scat_source
C C 0.0033 0.0016 'International Tables Vol C Tables 4.2.6.8 and 6.1.1.4'
H H 0.0000 0.0000 'International Tables Vol C Tables 4.2.6.8 and 6.1.1.4'
Au Au -2.0133 8.8022 'International Tables Vol C Tables 4.2.6.8 and 6.1.1.4'
F F 0.0171 0.0103 'International Tables Vol C Tables 4.2.6.8 and 6.1.1.4'
P P 0.1023 0.0942 'International Tables Vol C Tables 4.2.6.8 and 6.1.1.4'
Sb Sb -0.5866 1.5461 'International Tables Vol C Tables 4.2.6.8 and 6.1.1.4'

loop_
_geom_angle_atom_site_label_1
_geom_angle_atom_site_label_2
_geom_angle_atom_site_label_3
_geom_angle
_geom_angle_site_symmetry_1
_geom_angle_site_symmetry_3
_geom_angle_publ_flag
P1 Au1 C17 169.2(2) . . ?
P1 Au1 C18 151.5(2) . . ?
C17 Au1 C18 34.2(3) . . ?
C1 P1 Au1 115.4(2) . . ?
C23 P1 Au1 108.4(2) . . ?
C23 P1 C1 109.1(3) . . ?
C23 P1 C28 109.6(3) . . ?
C28 P1 Au1 107.7(2) . . ?
C28 P1 C1 106.5(3) . . ?
C2 C1 P1 119.5(4) . . ?
C2 C1 C6 118.0(5) . . ?
C6 C1 P1 122.5(5) . . ?
C1 C2 C7 126.3(5) . . ?
C3 C2 C1 120.2(6) . . ?
C3 C2 C7 113.5(5) . . ?
C2 C3 H3 119.1 . . ?
C4 C3 C2 121.7(7) . . ?
C4 C3 H3 119.1 . . ?
C3 C4 H4 120.6 . . ?
C3 C4 C5 118.8(6) . . ?
C5 C4 H4 120.6 . . ?
C4 C5 H5 119.1 . . ?
C4 C5 C6 121.8(6) . . ?
C6 C5 H5 119.1 . . ?
C1 C6 C15 126.3(6) . . ?
C5 C6 C1 119.3(6) . . ?
C5 C6 C15 114.3(6) . . ?
C8 C7 C2 117.9(6) . . ?
C12 C7 C2 120.9(6) . . ?
C12 C7 C8 120.5(6) . . ?
C7 C8 C13 121.1(6) . . ?
C9 C8 C7 118.2(7) . . ?
C9 C8 C13 120.6(7) . . ?
C8 C9 H9 119.7 . . ?
C10 C9 C8 120.7(8) . . ?
C10 C9 H9 119.7 . . ?
C9 C10 H10 119.5 . . ?
C11 C10 C9 121.0(7) . . ?
C11 C10 H10 119.5 . . ?
C10 C11 H11 119.7 . . ?
C10 C11 C12 120.6(8) . . ?
C12 C11 H11 119.7 . . ?
C7 C12 C14 121.8(6) . . ?
C11 C12 C7 118.9(8) . . ?
C11 C12 C14 119.2(7) . . ?
C8 C13 H13A 109.5 . . ?
C8 C13 H13B 109.5 . . ?
C8 C13 H13C 109.5 . . ?
H13A C13 H13B 109.5 . . ?
H13A C13 H13C 109.5 . . ?
H13B C13 H13C 109.5 . . ?
C12 C14 H14A 109.5 . . ?
C12 C14 H14B 109.5 . . ?
C12 C14 H14C 109.5 . . ?
H14A C14 H14B 109.5 . . ?
H14A C14 H14C 109.5 . . ?
H14B C14 H14C 109.5 . . ?
C16 C15 C6 120.5(6) . . ?
C16 C15 C20 120.6(6) . . ?
C20 C15 C6 118.4(6) . . ?
C15 C16 C18 118.1(7) . 2 ?
C15 C16 C21 123.6(6) . . ?
C18 C16 C21 118.3(7) 2 . ?
Au1 C17 H17 95.8 . . ?
C18 C17 Au1 76.9(4) . . ?
C18 C17 H17 120.2 . . ?
C18 C17 C19 119.5(7) . 2_545 ?
C19 C17 Au1 97.1(4) 2_545 . ?
C19 C17 H17 120.2 2_545 . ?
Au1 C18 H18 96.2 . . ?
C16 C18 Au1 104.7(4) 2_545 . ?
C16 C18 H18 119.5 2_545 . ?
C17 C18 Au1 68.9(4) . . ?
C17 C18 C16 121.0(7) . 2_545 ?
C17 C18 H18 119.5 . . ?
C17 C19 H19 119.5 2 . ?
C20 C19 C17 121.0(8) . 2 ?
C20 C19 H19 119.5 . . ?
C15 C20 C22 121.7(7) . . ?
C19 C20 C15 119.1(8) . . ?
C19 C20 C22 119.2(8) . . ?
C16 C21 H21A 109.5 . . ?
C16 C21 H21B 109.5 . . ?
C16 C21 H21C 109.5 . . ?
H21A C21 H21B 109.5 . . ?
H21A C21 H21C 109.5 . . ?
H21B C21 H21C 109.5 . . ?
C20 C22 H22A 109.5 . . ?
C20 C22 H22B 109.5 . . ?
C20 C22 H22C 109.5 . . ?
H22A C22 H22B 109.5 . . ?
H22A C22 H22C 109.5 . . ?
H22B C22 H22C 109.5 . . ?
P1 C23 H23 108.7 . . ?
C24 C23 P1 112.7(5) . . ?
C24 C23 H23 108.7 . . ?
C27 C23 P1 116.1(5) . . ?
C27 C23 H23 108.7 . . ?
C27 C23 C24 101.6(6) . . ?
C23 C24 H24A 111.0 . . ?
C23 C24 H24B 111.0 . . ?
H24A C24 H24B 109.0 . . ?
C25 C24 C23 103.6(6) . . ?
C25 C24 H24A 111.0 . . ?
C25 C24 H24B 111.0 . . ?
C24 C25 H25A 110.2 . . ?
C24 C25 H25B 110.2 . . ?
H25A C25 H25B 108.5 . . ?
C26 C25 C24 107.5(6) . . ?
C26 C25 H25A 110.2 . . ?
C26 C25 H25B 110.2 . . ?
C25 C26 H26A 110.7 . . ?
C25 C26 H26B 110.7 . . ?
C25 C26 C27 105.1(7) . . ?
H26A C26 H26B 108.8 . . ?
C27 C26 H26A 110.7 . . ?
C27 C26 H26B 110.7 . . ?
C23 C27 C26 103.9(6) . . ?
C23 C27 H27A 111.0 . . ?
C23 C27 H27B 111.0 . . ?
C26 C27 H27A 111.0 . . ?
C26 C27 H27B 111.0 . . ?
H27A C27 H27B 109.0 . . ?
P1 C28 H28 108.7 . . ?
C29 C28 P1 114.9(5) . . ?
C29 C28 H28 108.7 . . ?
C32 C28 P1 112.3(5) . . ?
C32 C28 H28 108.7 . . ?
C32 C28 C29 103.3(5) . . ?
C28 C29 H29A 110.8 . . ?
C28 C29 H29B 110.8 . . ?
H29A C29 H29B 108.9 . . ?
C30 C29 C28 104.7(6) . . ?
C30 C29 H29A 110.8 . . ?
C30 C29 H29B 110.8 . . ?
C29 C30 H30A 110.2 . . ?
C29 C30 H30B 110.2 . . ?
H30A C30 H30B 108.5 . . ?
C31 C30 C29 107.5(6) . . ?
C31 C30 H30A 110.2 . . ?
C31 C30 H30B 110.2 . . ?
C30 C31 H31A 111.3 . . ?
C30 C31 H31B 111.3 . . ?
H31A C31 H31B 109.2 . . ?
C32 C31 C30 102.6(6) . . ?
C32 C31 H31A 111.3 . . ?
C32 C31 H31B 111.3 . . ?
C28 C32 H32A 111.1 . . ?
C28 C32 H32B 111.1 . . ?
C31 C32 C28 103.5(6) . . ?
C31 C32 H32A 111.1 . . ?
C31 C32 H32B 111.1 . . ?
H32A C32 H32B 109.0 . . ?
F1 Sb1 F2 178.9(3) . . ?
F3 Sb1 F1 91.2(4) . . ?
F3 Sb1 F2 87.6(4) . . ?
F3 Sb1 F4 89.0(7) . . ?
F4 Sb1 F1 91.6(4) . . ?
F4 Sb1 F2 88.6(3) . . ?
F5 Sb1 F1 92.1(4) . . ?
F5 Sb1 F2 89.0(4) . . ?
F5 Sb1 F3 176.0(6) . . ?
F5 Sb1 F4 88.7(8) . . ?
F5 Sb1 F6 96.9(9) . . ?
F6 Sb1 F1 87.2(4) . . ?
F6 Sb1 F2 92.5(3) . . ?
F6 Sb1 F3 85.5(8) . . ?
F6 Sb1 F4 174.3(8) . . ?

loop_
_geom_bond_atom_site_label_1
_geom_bond_atom_site_label_2
_geom_bond_distance
_geom_bond_site_symmetry_2
_geom_bond_publ_flag
Au1 P1 2.2633(15) . ?
Au1 C17 2.301(6) . ?
Au1 C18 2.403(6) . ?
P1 C1 1.849(6) . ?
P1 C23 1.824(7) . ?
P1 C28 1.836(7) . ?
C1 C2 1.418(8) . ?
C1 C6 1.428(8) . ?
C2 C3 1.390(9) . ?
C2 C7 1.510(8) . ?
C3 H3 0.9500 . ?
C3 C4 1.377(10) . ?
C4 H4 0.9500 . ?
C4 C5 1.387(10) . ?
C5 H5 0.9500 . ?
C5 C6 1.397(9) . ?
C6 C15 1.504(9) . ?
C7 C8 1.413(10) . ?
C7 C12 1.403(10) . ?
C8 C9 1.391(10) . ?
C8 C13 1.506(11) . ?
C9 H9 0.9500 . ?
C9 C10 1.382(12) . ?
C10 H10 0.9500 . ?
C10 C11 1.364(13) . ?
C11 H11 0.9500 . ?
C11 C12 1.393(10) . ?
C12 C14 1.517(11) . ?
C13 H13A 0.9800 . ?
C13 H13B 0.9800 . ?
C13 H13C 0.9800 . ?
C14 H14A 0.9800 . ?
C14 H14B 0.9800 . ?
C14 H14C 0.9800 . ?
C15 C16 1.399(10) . ?
C15 C20 1.415(10) . ?
C16 C18 1.423(9) 2 ?
C16 C21 1.489(10) . ?
C17 H17 0.9500 . ?
C17 C18 1.385(11) . ?
C17 C19 1.396(12) 2_545 ?
C18 H18 0.9500 . ?
C19 H19 0.9500 . ?
C19 C20 1.387(10) . ?
C20 C22 1.512(11) . ?
C21 H21A 0.9800 . ?
C21 H21B 0.9800 . ?
C21 H21C 0.9800 . ?
C22 H22A 0.9800 . ?
C22 H22B 0.9800 . ?
C22 H22C 0.9800 . ?
C23 H23 1.0000 . ?
C23 C24 1.562(9) . ?
C23 C27 1.523(10) . ?
C24 H24A 0.9900 . ?
C24 H24B 0.9900 . ?
C24 C25 1.545(11) . ?
C25 H25A 0.9900 . ?
C25 H25B 0.9900 . ?
C25 C26 1.513(12) . ?
C26 H26A 0.9900 . ?
C26 H26B 0.9900 . ?
C26 C27 1.535(10) . ?
C27 H27A 0.9900 . ?
C27 H27B 0.9900 . ?
C28 H28 1.0000 . ?
C28 C29 1.563(9) . ?
C28 C32 1.528(10) . ?
C29 H29A 0.9900 . ?
C29 H29B 0.9900 . ?
C29 C30 1.539(11) . ?
C30 H30A 0.9900 . ?
C30 H30B 0.9900 . ?
C30 C31 1.524(11) . ?
C31 H31A 0.9900 . ?
C31 H31B 0.9900 . ?
C31 C32 1.524(10) . ?
C32 H32A 0.9900 . ?
C32 H32B 0.9900 . ?
Sb1 F1 1.862(6) . ?
Sb1 F2 1.869(6) . ?
Sb1 F3 1.797(9) . ?
Sb1 F4 1.816(8) . ?
Sb1 F5 1.721(9) . ?
Sb1 F6 1.766(8) . ?

loop_
_geom_torsion_atom_site_label_1
_geom_torsion_atom_site_label_2
_geom_torsion_atom_site_label_3
_geom_torsion_atom_site_label_4
_geom_torsion
_geom_torsion_site_symmetry_1
_geom_torsion_site_symmetry_2
_geom_torsion_site_symmetry_3
_geom_torsion_site_symmetry_4
_geom_torsion_publ_flag
Au1 P1 C1 C2 -6.4(6) . . . . ?
Au1 P1 C1 C6 176.4(5) . . . . ?
Au1 P1 C23 C24 65.2(5) . . . . ?
Au1 P1 C23 C27 -51.4(5) . . . . ?
Au1 P1 C28 C29 -46.9(5) . . . . ?
Au1 P1 C28 C32 70.7(5) . . . . ?
Au1 C17 C18 C16 -94.9(6) . . . 2_545 ?
P1 C1 C2 C3 -176.0(5) . . . . ?
P1 C1 C2 C7 6.9(9) . . . . ?
P1 C1 C6 C5 176.7(6) . . . . ?
P1 C1 C6 C15 -6.8(10) . . . . ?
P1 C23 C24 C25 -161.3(6) . . . . ?
P1 C23 C27 C26 165.5(5) . . . . ?
P1 C28 C29 C30 145.4(5) . . . . ?
P1 C28 C32 C31 -164.7(5) . . . . ?
C1 P1 C23 C24 -168.4(5) . . . . ?
C1 P1 C23 C27 75.0(5) . . . . ?
C1 P1 C28 C29 -171.3(5) . . . . ?
C1 P1 C28 C32 -53.6(5) . . . . ?
C1 C2 C3 C4 -0.2(11) . . . . ?
C1 C2 C7 C8 86.3(8) . . . . ?
C1 C2 C7 C12 -103.2(8) . . . . ?
C1 C6 C15 C16 97.6(8) . . . . ?
C1 C6 C15 C20 -90.8(9) . . . . ?
C2 C1 C6 C5 -0.4(10) . . . . ?
C2 C1 C6 C15 176.1(6) . . . . ?
C2 C3 C4 C5 -1.7(13) . . . . ?
C2 C7 C8 C9 173.8(6) . . . . ?
C2 C7 C8 C13 -3.6(9) . . . . ?
C2 C7 C12 C11 -173.4(6) . . . . ?
C2 C7 C12 C14 3.2(10) . . . . ?
C3 C2 C7 C8 -91.0(8) . . . . ?
C3 C2 C7 C12 79.5(8) . . . . ?
C3 C4 C5 C6 2.6(13) . . . . ?
C4 C5 C6 C1 -1.6(12) . . . . ?
C4 C5 C6 C15 -178.5(7) . . . . ?
C5 C6 C15 C16 -85.8(8) . . . . ?
C5 C6 C15 C20 85.8(8) . . . . ?
C6 C1 C2 C3 1.3(10) . . . . ?
C6 C1 C2 C7 -175.8(7) . . . . ?
C6 C15 C16 C18 -180.0(6) . . . 2 ?
C6 C15 C16 C21 2.9(9) . . . . ?
C6 C15 C20 C19 179.2(6) . . . . ?
C6 C15 C20 C22 -3.1(9) . . . . ?
C7 C2 C3 C4 177.3(7) . . . . ?
C7 C8 C9 C10 -1.7(10) . . . . ?
C8 C7 C12 C11 -3.1(10) . . . . ?
C8 C7 C12 C14 173.4(7) . . . . ?
C8 C9 C10 C11 -0.1(11) . . . . ?
C9 C10 C11 C12 0.3(11) . . . . ?
C10 C11 C12 C7 1.3(10) . . . . ?
C10 C11 C12 C14 -175.3(7) . . . . ?
C12 C7 C8 C9 3.3(10) . . . . ?
C12 C7 C8 C13 -174.1(6) . . . . ?
C13 C8 C9 C10 175.7(7) . . . . ?
C16 C15 C20 C19 -9.2(10) . . . . ?
C16 C15 C20 C22 168.5(6) . . . . ?
C17 C19 C20 C15 2.9(10) 2 . . . ?
C17 C19 C20 C22 -174.8(6) 2 . . . ?
C19 C17 C18 Au1 90.8(6) 2_545 . . . ?
C19 C17 C18 C16 -4.1(9) 2_545 . . 2_545 ?
C20 C15 C16 C18 8.6(9) . . . 2 ?
C20 C15 C16 C21 -168.5(6) . . . . ?
C23 P1 C1 C2 -128.7(5) . . . . ?
C23 P1 C1 C6 54.2(7) . . . . ?
C23 P1 C28 C29 70.8(5) . . . . ?
C23 P1 C28 C32 -171.6(4) . . . . ?
C23 C24 C25 C26 16.6(9) . . . . ?
C24 C23 C27 C26 42.9(7) . . . . ?
C24 C25 C26 C27 9.7(10) . . . . ?
C25 C26 C27 C23 -33.1(9) . . . . ?
C27 C23 C24 C25 -36.3(7) . . . . ?
C28 P1 C1 C2 113.1(5) . . . . ?
C28 P1 C1 C6 -64.1(6) . . . . ?
C28 P1 C23 C24 -52.1(6) . . . . ?
C28 P1 C23 C27 -168.7(5) . . . . ?
C28 C29 C30 C31 3.0(8) . . . . ?
C29 C28 C32 C31 -40.3(7) . . . . ?
C29 C30 C31 C32 -27.5(8) . . . . ?
C30 C31 C32 C28 42.0(7) . . . . ?
C32 C28 C29 C30 22.7(7) . . . . ?

loop_
_smtbx_masks_void_nr
_smtbx_masks_void_average_x
_smtbx_masks_void_average_y
_smtbx_masks_void_average_z
_smtbx_masks_void_volume
_smtbx_masks_void_count_electrons
_smtbx_masks_void_content
1 0.000 0.500 0.500 241.0 124.5 ?
2 0.500 0.000 0.000 241.0 124.5 ?
